data_2205071
loop_
_publ_author_name
'Chan, Wing Yan'
'Lough, Alan J.'
'Manners, Ian'

_publ_section_title
;
 Methylchlorosila[1]ferrocenophane
;
_journal_issue 2
_journal_name_full 'Acta Crystallographica Section E'
_journal_page_first m375
_journal_page_last m376
_journal_paper_doi 10.1107/S1600536805001352
_journal_volume 61
_journal_year 2005
_chemical_formula_iupac '[Fe (C11 H11 Cl Si)]'
_chemical_formula_moiety 'C11 H11 Cl Fe Si'
_chemical_formula_sum 'C11 H11 Cl Fe Si'
_chemical_formula_weight 262.59
_chemical_name_systematic
;
Methylchlorosila[1]ferrocenophane
;
_space_group_IT_number 9
_symmetry_cell_setting monoclinic
_symmetry_space_group_name_Hall 'C -2yc'
_symmetry_space_group_name_H-M 'C 1 c 1'
_atom_sites_solution_hydrogens geom
_atom_sites_solution_primary direct
_atom_sites_solution_secondary difmap
_cell_angle_alpha 90.00
_cell_angle_beta 95.295(5)
_cell_angle_gamma 90.00
_cell_formula_units_Z 4
_cell_length_a 13.4146(9)
_cell_length_b 10.2135(8)
_cell_length_c 7.8627(6)
_cell_measurement_reflns_used 11776
_cell_measurement_temperature 150.0(10)
_cell_measurement_theta_max 27.5
_cell_measurement_theta_min 2.6
_cell_volume 1072.67(14)
_computing_cell_refinement 'DENZO--SMN (Otwinowski & Minor, 1997)'
_computing_data_collection 'COLLECT (Nonius, 2003)'
_computing_data_reduction DENZO--SMN
_computing_molecular_graphics 'SHELXTL and PLATON (Spek, 2004)'
_computing_publication_material 'SHELXTL '
_computing_structure_refinement 'SHELXTL '
_computing_structure_solution 'SHELXTL (Sheldrick, 2001)'
_diffrn_ambient_temperature 150.0(10)
_diffrn_detector_area_resol_mean 9
_diffrn_measured_fraction_theta_full 0.998
_diffrn_measured_fraction_theta_max 0.988
_diffrn_measurement_device_type 'Nonius KappaCCD'
_diffrn_measurement_method '\f scans and \w scans with \k offsets'
_diffrn_radiation_monochromator graphite
_diffrn_radiation_source 'fine-focus sealed tube'
_diffrn_radiation_type MoK\a
_diffrn_radiation_wavelength 0.71073
_diffrn_reflns_av_R_equivalents 0.0395
_diffrn_reflns_av_sigmaI/netI 0.0494
_diffrn_reflns_limit_h_max 15
_diffrn_reflns_limit_h_min -17
_diffrn_reflns_limit_k_max 13
_diffrn_reflns_limit_k_min -12
_diffrn_reflns_limit_l_max 10
_diffrn_reflns_limit_l_min -10
_diffrn_reflns_number 4024
_diffrn_reflns_theta_full 27.52
_diffrn_reflns_theta_max 27.52
_diffrn_reflns_theta_min 3.05
_diffrn_standards_decay_% 0
_diffrn_standards_interval_count 0
_diffrn_standards_interval_time 0
_diffrn_standards_number 0
_exptl_absorpt_coefficient_mu 1.720
_exptl_absorpt_correction_T_max 0.783
_exptl_absorpt_correction_T_min 0.585
_exptl_absorpt_correction_type multi-scan
_exptl_absorpt_process_details '(SORTAV; Blessing 1995)'
_exptl_crystal_colour orange
_exptl_crystal_density_diffrn 1.626
_exptl_crystal_density_method 'not measured'
_exptl_crystal_description block
_exptl_crystal_F_000 536
_exptl_crystal_size_max 0.20
_exptl_crystal_size_mid 0.18
_exptl_crystal_size_min 0.14
_refine_diff_density_max 0.476
_refine_diff_density_min -0.502
_refine_ls_abs_structure_details 'Flack (1983), 845 Friedel pairs'
_refine_ls_abs_structure_Flack -0.02(2)
_refine_ls_extinction_method none
_refine_ls_goodness_of_fit_ref 1.049
_refine_ls_hydrogen_treatment constr
_refine_ls_matrix_type full
_refine_ls_number_parameters 128
_refine_ls_number_reflns 2078
_refine_ls_number_restraints 2
_refine_ls_restrained_S_all 1.049
_refine_ls_R_factor_all 0.0478
_refine_ls_R_factor_gt 0.0389
_refine_ls_shift/su_max 0.000
_refine_ls_shift/su_mean 0.000
_refine_ls_structure_factor_coef Fsqd
_refine_ls_weighting_details 'calc w = 1/[\s^2^(Fo^2^)+(0.0418P)^2^+2.256P] where P = (Fo^2^+2Fc^2^)/3'
_refine_ls_weighting_scheme calc
_refine_ls_wR_factor_gt 0.0909
_refine_ls_wR_factor_ref 0.0976
_reflns_number_gt 1859
_reflns_number_total 2078
_reflns_threshold_expression I>2\s(I)
_cod_data_source_file hb6140.cif
_cod_data_source_block I
_cod_depositor_comments
;
The following automatic conversions were performed:
'_symmetry_cell_setting' value 'Monoclinic' changed to 'monoclinic'
according to '/home/saulius/struct/CIF-dictionaries/cif_core.dic'
dictionary named 'cif_core.dic' version 2.4.1 from 2010-06-29.

Automatic conversion script
Id: cif_fix_enum 1527 2010-12-29 10:47:43Z saulius 

The following automatic conversions were performed:

'_symmetry_cell_setting' value 'Monoclinic' changed to 'monoclinic'
according to /home/saulius/struct/CIF-dictionaries/cif_core.dic
dictionary named 'cif_core.dic' version 2.4.1 from 2010-06-29.

Automatic conversion script
Id: cif_fix_values 1715 2011-07-08 13:25:40Z adriana 
;
_cod_original_sg_symbol_H-M 'C c'
_cod_database_code 2205071
_cod_database_fobs_code 2205071

loop_
_symmetry_equiv_pos_as_xyz
'x, y, z'
'x, -y, z+1/2'
'x+1/2, y+1/2, z'
'x+1/2, -y+1/2, z+1/2'

loop_
_atom_site_label
_atom_site_fract_x
_atom_site_fract_y
_atom_site_fract_z
_atom_site_U_iso_or_equiv
_atom_site_adp_type
_atom_site_calc_flag
_atom_site_refinement_flags
_atom_site_occupancy
_atom_site_type_symbol
Fe1 0.64830(4) 0.22608(6) 0.65546(5) 0.0285(2) Uani d . 1 Fe
Cl1 0.92521(10) 0.06896(14) 0.59839(18) 0.0473(4) Uani d . 1 Cl
Si1 0.82248(9) 0.21381(13) 0.52090(16) 0.0316(3) Uani d . 1 Si
C1 0.6999(4) 0.1325(4) 0.4558(6) 0.0306(10) Uani d . 1 C
C2 0.6605(3) 0.0403(5) 0.5714(6) 0.0335(10) Uani d . 1 C
H2A 0.7002 -0.0305 0.6340 0.040 Uiso calc R 1 H
C3 0.5571(4) 0.0668(5) 0.5864(6) 0.0347(11) Uani d . 1 C
H3A 0.5128 0.0194 0.6614 0.042 Uiso calc R 1 H
C4 0.5298(4) 0.1738(6) 0.4797(6) 0.0415(13) Uani d . 1 C
H4A 0.4625 0.2166 0.4677 0.050 Uiso calc R 1 H
C5 0.6152(4) 0.2168(5) 0.3998(6) 0.0364(12) Uani d . 1 C
H5A 0.6168 0.2920 0.3186 0.044 Uiso calc R 1 H
C6 0.7848(4) 0.3022(5) 0.7134(6) 0.0337(10) Uani d . 1 C
C7 0.7549(4) 0.2259(5) 0.8556(6) 0.0298(11) Uani d . 1 C
H7A 0.7904 0.1467 0.9053 0.036 Uiso calc R 1 H
C8 0.6650(4) 0.2804(5) 0.9105(6) 0.0332(11) Uani d . 1 C
H8A 0.6262 0.2445 1.0026 0.040 Uiso calc R 1 H
C9 0.6379(4) 0.3911(5) 0.8065(6) 0.0373(11) Uani d . 1 C
H9A 0.5770 0.4467 0.8129 0.045 Uiso calc R 1 H
C10 0.7112(4) 0.4050(5) 0.6856(6) 0.0370(11) Uani d . 1 C
H10A 0.7107 0.4741 0.5953 0.044 Uiso calc R 1 H
C11 0.8705(4) 0.3170(6) 0.3533(7) 0.0459(13) Uani d . 1 C
H11A 0.9377 0.2875 0.3318 0.069 Uiso calc R 1 H
H11B 0.8735 0.4084 0.3913 0.069 Uiso calc R 1 H
H11C 0.8257 0.3099 0.2480 0.069 Uiso calc R 1 H

loop_
_atom_site_aniso_label
_atom_site_aniso_U_11
_atom_site_aniso_U_22
_atom_site_aniso_U_33
_atom_site_aniso_U_12
_atom_site_aniso_U_13
_atom_site_aniso_U_23
Fe1 0.0272(3) 0.0308(3) 0.0267(3) 0.0016(3) -0.0015(2) -0.0030(3)
Cl1 0.0372(7) 0.0523(8) 0.0515(8) 0.0108(6) 0.0004(6) 0.0069(7)
Si1 0.0268(6) 0.0379(7) 0.0303(7) -0.0003(6) 0.0033(5) 0.0035(5)
C1 0.035(2) 0.029(2) 0.027(2) 0.000(2) 0.0022(18) -0.0052(19)
C2 0.035(2) 0.037(3) 0.029(2) 0.000(2) 0.0016(19) -0.008(2)
C3 0.029(2) 0.043(3) 0.032(3) -0.007(2) 0.004(2) -0.009(2)
C4 0.029(2) 0.061(4) 0.034(3) 0.004(3) -0.004(2) -0.016(3)
C5 0.034(3) 0.044(3) 0.029(2) 0.001(2) -0.007(2) -0.002(2)
C6 0.034(2) 0.038(3) 0.028(2) -0.006(2) -0.0053(19) 0.0031(19)
C7 0.033(3) 0.031(3) 0.024(2) -0.001(2) -0.0037(18) -0.0005(18)
C8 0.034(3) 0.038(3) 0.028(2) 0.001(2) 0.002(2) -0.006(2)
C9 0.039(3) 0.037(3) 0.033(3) 0.008(2) -0.007(2) -0.009(2)
C10 0.045(3) 0.028(2) 0.035(2) -0.005(2) -0.007(2) -0.0009(19)
C11 0.044(3) 0.053(3) 0.042(3) -0.003(3) 0.010(2) 0.009(3)

loop_
_atom_type_symbol
_atom_type_description
_atom_type_scat_dispersion_real
_atom_type_scat_dispersion_imag
_atom_type_scat_source
C C 0.0033 0.0016 'International Tables Vol C Tables 4.2.6.8 and 6.1.1.4'
H H 0.0000 0.0000 'International Tables Vol C Tables 4.2.6.8 and 6.1.1.4'
Si Si 0.0817 0.0704 'International Tables Vol C Tables 4.2.6.8 and 6.1.1.4'
Cl Cl 0.1484 0.1585 'International Tables Vol C Tables 4.2.6.8 and 6.1.1.4'
Fe Fe 0.3463 0.8444 'International Tables Vol C Tables 4.2.6.8 and 6.1.1.4'

loop_
_geom_angle_atom_site_label_1
_geom_angle_atom_site_label_2
_geom_angle_atom_site_label_3
_geom_angle
_geom_angle_publ_flag
C6 Fe1 C1 89.36(19) ?
C6 Fe1 C10 42.1(2) ?
C1 Fe1 C10 110.6(2) ?
C6 Fe1 C5 110.9(2) ?
C1 Fe1 C5 42.5(2) ?
C10 Fe1 C5 102.1(2) ?
C6 Fe1 C2 109.8(2) ?
C1 Fe1 C2 41.89(18) ?
C10 Fe1 C2 147.5(2) ?
C5 Fe1 C2 69.4(2) ?
C6 Fe1 C7 42.18(19) ?
C1 Fe1 C7 109.7(2) ?
C10 Fe1 C7 69.6(2) ?
C5 Fe1 C7 147.9(2) ?
C2 Fe1 C7 100.41(19) ?
C6 Fe1 C8 70.19(19) ?
C1 Fe1 C8 150.1(2) ?
C10 Fe1 C8 68.7(2) ?
C5 Fe1 C8 165.8(2) ?
C2 Fe1 C8 124.3(2) ?
C7 Fe1 C8 40.8(2) ?
C6 Fe1 C9 70.3(2) ?
C1 Fe1 C9 151.39(19) ?
C10 Fe1 C9 41.1(2) ?
C5 Fe1 C9 126.0(2) ?
C2 Fe1 C9 164.18(19) ?
C7 Fe1 C9 68.64(19) ?
C8 Fe1 C9 40.1(2) ?
C6 Fe1 C4 151.4(2) ?
C1 Fe1 C4 69.9(2) ?
C10 Fe1 C4 126.6(2) ?
C5 Fe1 C4 40.7(2) ?
C2 Fe1 C4 67.7(2) ?
C7 Fe1 C4 163.4(2) ?
C8 Fe1 C4 136.07(19) ?
C9 Fe1 C4 120.1(2) ?
C6 Fe1 C3 150.2(2) ?
C1 Fe1 C3 70.19(19) ?
C10 Fe1 C3 165.9(2) ?
C5 Fe1 C3 68.5(2) ?
C2 Fe1 C3 40.77(19) ?
C7 Fe1 C3 124.0(2) ?
C8 Fe1 C3 118.1(2) ?
C9 Fe1 C3 135.8(2) ?
C4 Fe1 C3 39.6(2) ?
C6 Fe1 Si1 44.71(14) ?
C1 Fe1 Si1 44.67(14) ?
C10 Fe1 Si1 73.49(15) ?
C5 Fe1 Si1 73.86(15) ?
C2 Fe1 Si1 74.01(13) ?
C7 Fe1 Si1 74.07(14) ?
C8 Fe1 Si1 112.18(14) ?
C9 Fe1 Si1 111.99(15) ?
C4 Fe1 Si1 111.73(14) ?
C3 Fe1 Si1 112.18(13) ?
C11 Si1 C1 114.4(2) y
C11 Si1 C6 116.0(3) y
C1 Si1 C6 98.0(2) y
C11 Si1 Cl1 110.5(2) y
C1 Si1 Cl1 107.90(16) y
C6 Si1 Cl1 109.18(16) y
C11 Si1 Fe1 129.3(2) ?
C1 Si1 Fe1 49.17(13) ?
C6 Si1 Fe1 48.82(15) ?
Cl1 Si1 Fe1 120.11(7) ?
C2 C1 C5 104.8(4) ?
C2 C1 Si1 118.8(3) ?
C5 C1 Si1 117.4(4) ?
C2 C1 Fe1 69.3(2) ?
C5 C1 Fe1 69.0(3) ?
Si1 C1 Fe1 86.16(18) ?
C3 C2 C1 110.1(4) ?
C3 C2 Fe1 71.7(3) ?
C1 C2 Fe1 68.8(3) ?
C3 C2 H2A 125.0 ?
C1 C2 H2A 125.0 ?
Fe1 C2 H2A 125.0 ?
C4 C3 C2 107.4(4) ?
C4 C3 Fe1 70.2(3) ?
C2 C3 Fe1 67.5(3) ?
C4 C3 H3A 126.3 ?
C2 C3 H3A 126.3 ?
Fe1 C3 H3A 126.3 ?
C3 C4 C5 109.1(4) ?
C3 C4 Fe1 70.2(3) ?
C5 C4 Fe1 67.5(3) ?
C3 C4 H4A 125.4 ?
C5 C4 H4A 125.4 ?
Fe1 C4 H4A 125.4 ?
C4 C5 C1 108.6(5) ?
C4 C5 Fe1 71.8(3) ?
C1 C5 Fe1 68.5(3) ?
C4 C5 H5A 125.7 ?
C1 C5 H5A 125.7 ?
Fe1 C5 H5A 125.7 ?
C10 C6 C7 105.9(4) ?
C10 C6 Si1 117.4(3) ?
C7 C6 Si1 118.6(4) ?
C10 C6 Fe1 69.5(3) ?
C7 C6 Fe1 69.8(3) ?
Si1 C6 Fe1 86.5(2) ?
C8 C7 C6 108.9(4) ?
C8 C7 Fe1 71.3(3) ?
C6 C7 Fe1 68.0(3) ?
C8 C7 H7A 125.5 ?
C6 C7 H7A 125.5 ?
Fe1 C7 H7A 125.5 ?
C9 C8 C7 108.3(4) ?
C9 C8 Fe1 70.0(3) ?
C7 C8 Fe1 67.8(3) ?
C9 C8 H8A 125.8 ?
C7 C8 H8A 125.8 ?
Fe1 C8 H8A 125.8 ?
C8 C9 C10 107.8(4) ?
C8 C9 Fe1 69.9(3) ?
C10 C9 Fe1 67.4(3) ?
C8 C9 H9A 126.1 ?
C10 C9 H9A 126.1 ?
Fe1 C9 H9A 126.1 ?
C9 C10 C6 109.1(4) ?
C9 C10 Fe1 71.5(3) ?
C6 C10 Fe1 68.4(3) ?
C9 C10 H10A 125.4 ?
C6 C10 H10A 125.4 ?
Fe1 C10 H10A 125.4 ?
Si1 C11 H11A 109.5 ?
Si1 C11 H11B 109.5 ?
H11A C11 H11B 109.5 ?
Si1 C11 H11C 109.5 ?
H11A C11 H11C 109.5 ?
H11B C11 H11C 109.5 ?

loop_
_geom_bond_atom_site_label_1
_geom_bond_atom_site_label_2
_geom_bond_distance
_geom_bond_publ_flag
Fe1 C6 2.002(5) ?
Fe1 C1 2.014(4) ?
Fe1 C10 2.018(5) ?
Fe1 C5 2.021(5) ?
Fe1 C2 2.021(5) ?
Fe1 C7 2.026(5) ?
Fe1 C8 2.072(5) ?
Fe1 C9 2.073(5) ?
Fe1 C4 2.078(5) ?
Fe1 C3 2.078(5) ?
Fe1 Si1 2.6554(13) ?
Cl1 Si1 2.0746(18) y
Si1 C11 1.849(5) y
Si1 C1 1.871(5) y
Si1 C6 1.872(5) y
C1 C2 1.442(7) ?
C1 C5 1.461(7) ?
C2 C3 1.429(7) ?
C2 H2A 1.0000 ?
C3 C4 1.406(8) ?
C3 H3A 1.0000 ?
C4 C5 1.426(8) ?
C4 H4A 1.0000 ?
C5 H5A 1.0000 ?
C6 C10 1.444(7) ?
C6 C7 1.450(7) ?
C7 C8 1.430(7) ?
C7 H7A 1.0000 ?
C8 C9 1.422(7) ?
C8 H8A 1.0000 ?
C9 C10 1.436(7) ?
C9 H9A 1.0000 ?
C10 H10A 1.0000 ?
C11 H11A 0.9800 ?
C11 H11B 0.9800 ?
C11 H11C 0.9800 ?

loop_
_geom_hbond_atom_site_label_D
_geom_hbond_atom_site_label_H
_geom_hbond_atom_site_label_A
_geom_hbond_site_symmetry_A
_geom_hbond_distance_DH
_geom_hbond_distance_HA
_geom_hbond_distance_DA
_geom_hbond_angle_DHA
C9 H9A Cl1 3_455 1.00 2.81 3.641(5) 141
